data_4116252
loop_
_publ_author_name
'Claire Wilson'
'Bo B. Iversen'
'Jacob Overgaard'
'Finn K. Larsen'
'Guang Wu'
'Sergiu P. Palii'
'Grigore A. Timco'
'Nicolae V. Gerbeleu'

_publ_section_title
;
 Multi-Temperature Crystallographic Studies of Mixed-Valence Polynuclear
 Complexes; Valence Trapping Process in the Trinuclear Oxo-Bridged Iron
 Compound, [Fe3O(O2CC(CH3)3)6(C5H5N)3]
;
_journal_name_full 'Journal of the American Chemical Society'
_journal_page_first 11370
_journal_page_last 11379
_journal_paper_doi 10.1021/ja994162a
_journal_volume 122
_journal_year 2000
_chemical_formula_sum 'C45 H69 Fe3 N3 O13'
_chemical_formula_weight 1027.58
_chemical_name_systematic
; 
 ? 
;
_space_group_IT_number 4
_symmetry_cell_setting monoclinic
_symmetry_space_group_name_Hall 'P 2yb'
_symmetry_space_group_name_H-M 'P 1 21 1'
_atom_sites_solution_hydrogens geom
_atom_sites_solution_primary direct
_atom_sites_solution_secondary difmap
_audit_creation_method SHELXL-97
_cell_angle_alpha 90.00
_cell_angle_beta 106.983(4)
_cell_angle_gamma 90.00
_cell_formula_units_Z 2
_cell_length_a 11.824(2)
_cell_length_b 20.271(4)
_cell_length_c 12.011(2)
_cell_measurement_reflns_used 512
_cell_measurement_temperature 295(2)
_cell_measurement_theta_max 21.02
_cell_measurement_theta_min 3.04
_cell_volume 2753.3(9)
_computing_cell_refinement 'Bruker SMART'
_computing_data_collection 'Bruker SMART'
_computing_data_reduction 'Bruker SAINT'
_computing_structure_refinement 'SHELXL-97 (Sheldrick, 1997)'
_computing_structure_solution 'SHELXS-97 (Sheldrick, 1990)'
_diffrn_ambient_temperature 295(2)
_diffrn_measured_fraction_theta_full 0.891
_diffrn_measured_fraction_theta_max 0.891
_diffrn_measurement_device_type 'Bruker SMART CCD'
_diffrn_measurement_method 'narrow /w-scans'
_diffrn_radiation_monochromator graphite
_diffrn_radiation_source 'fine-focus sealed tube'
_diffrn_radiation_type MoK\a
_diffrn_radiation_wavelength 0.71073
_diffrn_reflns_av_R_equivalents 0.04
_diffrn_reflns_av_sigmaI/netI 0.0278
_diffrn_reflns_limit_h_max 15
_diffrn_reflns_limit_h_min -16
_diffrn_reflns_limit_k_max 23
_diffrn_reflns_limit_k_min -27
_diffrn_reflns_limit_l_max 16
_diffrn_reflns_limit_l_min 0
_diffrn_reflns_number 17591
_diffrn_reflns_theta_full 29.27
_diffrn_reflns_theta_max 29.27
_diffrn_reflns_theta_min 2.35
_exptl_absorpt_coefficient_mu 0.836
_exptl_absorpt_correction_T_max 0.856
_exptl_absorpt_correction_T_min 0.728
_exptl_absorpt_correction_type integration
_exptl_absorpt_process_details 'XPREP, from face indices'
_exptl_crystal_colour 'red brown'
_exptl_crystal_density_diffrn 1.239
_exptl_crystal_description 'irregular block'
_exptl_crystal_F_000 1084
_exptl_crystal_size_max 0.35
_exptl_crystal_size_mid 0.24
_exptl_crystal_size_min 0.24
_refine_diff_density_max 0.417
_refine_diff_density_min -0.329
_refine_diff_density_rms 0.055
_refine_ls_abs_structure_details 'Flack H D (1983), Acta Cryst. A39, 876-881'
_refine_ls_abs_structure_Flack 0.02(2)
_refine_ls_extinction_method none
_refine_ls_goodness_of_fit_ref 1.340
_refine_ls_hydrogen_treatment noref
_refine_ls_matrix_type full
_refine_ls_number_parameters 528
_refine_ls_number_reflns 10137
_refine_ls_number_restraints 25
_refine_ls_restrained_S_all 1.341
_refine_ls_R_factor_all 0.0630
_refine_ls_R_factor_gt 0.0544
_refine_ls_shift/su_max 0.035
_refine_ls_shift/su_mean 0.002
_refine_ls_structure_factor_coef Fsqd
_refine_ls_weighting_details 'calc w=1/[\s^2^(Fo^2^)+(0.0000P)^2^+2.0000P] where P=(Fo^2^+2Fc^2^)/3'
_refine_ls_weighting_scheme calc
_refine_ls_wR_factor_gt 0.1065
_refine_ls_wR_factor_ref 0.1123
_reflns_number_gt 9155
_reflns_number_total 10137
_reflns_threshold_expression >2sigma(I)
_cod_data_source_file ja994162a_11.cif
_cod_data_source_block fe295_s
_cod_original_cell_volume 2753.3(8)
_cod_database_code 4116252

loop_
_symmetry_equiv_pos_as_xyz
'x, y, z'
'-x, y+1/2, -z'

loop_
_atom_site_label
_atom_site_type_symbol
_atom_site_fract_x
_atom_site_fract_y
_atom_site_fract_z
_atom_site_U_iso_or_equiv
_atom_site_adp_type
_atom_site_occupancy
_atom_site_symmetry_multiplicity
_atom_site_calc_flag
_atom_site_refinement_flags
_atom_site_disorder_assembly
_atom_site_disorder_group
Fe1 Fe 0.87404(5) 0.17420(4) 0.26099(5) 0.05327(16) Uani 1 1 d . . .
Fe2 Fe 0.74112(6) 0.03490(4) 0.28002(5) 0.05415(16) Uani 1 1 d . . .
Fe3 Fe 0.57895(6) 0.16509(4) 0.17348(5) 0.05454(16) Uani 1 1 d . . .
O1 O 0.7327(2) 0.12342(15) 0.2393(2) 0.0472(6) Uani 1 1 d . . .
O11 O 0.9618(3) 0.13764(19) 0.4217(3) 0.0716(10) Uani 1 1 d . . .
O12 O 0.8630(3) 0.04734(19) 0.4393(3) 0.0709(10) Uani 1 1 d . . .
O22 O 0.8733(3) 0.01002(19) 0.2136(4) 0.0767(11) Uani 1 1 d . . .
O21 O 0.9582(3) 0.1030(2) 0.1864(4) 0.0769(11) Uani 1 1 d . . .
O31 O 0.6102(3) 0.0384(2) 0.3556(3) 0.0715(9) Uani 1 1 d . . .
O32 O 0.5104(3) 0.1312(2) 0.3062(3) 0.0743(10) Uani 1 1 d . . .
O41 O 0.6266(3) 0.00047(18) 0.1281(3) 0.0717(10) Uani 1 1 d . . .
O42 O 0.5073(3) 0.0859(2) 0.0716(3) 0.0818(12) Uani 1 1 d . . .
O51 O 0.6266(3) 0.2040(2) 0.0342(3) 0.0733(11) Uani 1 1 d . . .
O52 O 0.8206(3) 0.2190(2) 0.1031(3) 0.0718(10) Uani 1 1 d . . .
O61 O 0.6206(3) 0.25010(19) 0.2673(3) 0.0706(10) Uani 1 1 d . . .
O62 O 0.8153(3) 0.25074(19) 0.3434(3) 0.0679(9) Uani 1 1 d . . .
N101 N 1.0339(3) 0.2377(2) 0.2779(4) 0.0630(10) Uani 1 1 d . . .
N201 N 0.7494(4) -0.0723(2) 0.3327(4) 0.0675(11) Uani 1 1 d . . .
N301 N 0.4045(3) 0.2112(2) 0.0854(4) 0.0639(11) Uani 1 1 d . . .
C10 C 0.9408(4) 0.0902(3) 0.4778(4) 0.0545(11) Uani 1 1 d . A .
C13 C 1.0159(4) 0.0832(3) 0.6035(4) 0.0674(13) Uani 1 1 d . . .
C14 C 1.1462(10) 0.0819(8) 0.6035(11) 0.118(2) Uiso 0.626(7) 1 d P A 1
H14A H 1.1598 0.0438 0.5618 0.176 Uiso 0.626(7) 1 calc PR A 1
H14B H 1.1966 0.0801 0.6823 0.176 Uiso 0.626(7) 1 calc PR A 1
H14C H 1.1634 0.1211 0.5665 0.176 Uiso 0.626(7) 1 calc PR A 1
C15 C 1.0014(12) 0.1433(7) 0.6699(11) 0.118(2) Uiso 0.626(7) 1 d P A 1
H15A H 1.0489 0.1391 0.7494 0.176 Uiso 0.626(7) 1 calc PR A 1
H15B H 0.9199 0.1481 0.6670 0.176 Uiso 0.626(7) 1 calc PR A 1
H15C H 1.0263 0.1815 0.6358 0.176 Uiso 0.626(7) 1 calc PR A 1
C16 C 0.9851(12) 0.0218(7) 0.6621(11) 0.118(2) Uiso 0.626(7) 1 d P A 1
H16A H 0.9947 -0.0167 0.6191 0.176 Uiso 0.626(7) 1 calc PR A 1
H16B H 0.9046 0.0246 0.6638 0.176 Uiso 0.626(7) 1 calc PR A 1
H16C H 1.0366 0.0188 0.7402 0.176 Uiso 0.626(7) 1 calc PR A 1
C14A C 1.062(2) 0.0157(11) 0.638(2) 0.118(2) Uiso 0.374(7) 1 d P A 2
H14D H 0.9989 -0.0157 0.6121 0.176 Uiso 0.374(7) 1 calc PR A 2
H14E H 1.0941 0.0134 0.7207 0.176 Uiso 0.374(7) 1 calc PR A 2
H14F H 1.1229 0.0058 0.6020 0.176 Uiso 0.374(7) 1 calc PR A 2
C15A C 1.1128(19) 0.1345(12) 0.6426(19) 0.118(2) Uiso 0.374(7) 1 d P A 2
H15D H 1.0807 0.1775 0.6187 0.176 Uiso 0.374(7) 1 calc PR A 2
H15E H 1.1747 0.1252 0.6080 0.176 Uiso 0.374(7) 1 calc PR A 2
H15F H 1.1443 0.1333 0.7259 0.176 Uiso 0.374(7) 1 calc PR A 2
C16A C 0.9318(19) 0.1043(13) 0.6761(19) 0.118(2) Uiso 0.374(7) 1 d P A 2
H16D H 0.9030 0.1481 0.6542 0.176 Uiso 0.374(7) 1 calc PR A 2
H16E H 0.9744 0.1034 0.7574 0.176 Uiso 0.374(7) 1 calc PR A 2
H16F H 0.8663 0.0742 0.6612 0.176 Uiso 0.374(7) 1 calc PR A 2
C20 C 0.9425(4) 0.0424(3) 0.1761(4) 0.0613(11) Uani 1 1 d . B .
C23 C 1.0134(6) 0.0029(4) 0.1109(7) 0.097(2) Uani 1 1 d D . .
C24 C 0.9628(17) -0.0658(6) 0.0742(19) 0.152(3) Uiso 0.500(7) 1 d PD B 1
H24A H 0.9534 -0.0888 0.1409 0.228 Uiso 0.500(7) 1 calc PR B 1
H24B H 1.0158 -0.0900 0.0422 0.228 Uiso 0.500(7) 1 calc PR B 1
H24C H 0.8873 -0.0618 0.0166 0.228 Uiso 0.500(7) 1 calc PR B 1
C25 C 1.0327(19) 0.0428(10) 0.0098(14) 0.152(3) Uiso 0.500(7) 1 d PD B 1
H25A H 1.0640 0.0854 0.0374 0.228 Uiso 0.500(7) 1 calc PR B 1
H25B H 0.9586 0.0480 -0.0496 0.228 Uiso 0.500(7) 1 calc PR B 1
H25C H 1.0875 0.0200 -0.0219 0.228 Uiso 0.500(7) 1 calc PR B 1
C26 C 1.1432(9) 0.0026(12) 0.1859(16) 0.152(3) Uiso 0.500(7) 1 d PD B 1
H26A H 1.1690 0.0471 0.2058 0.228 Uiso 0.500(7) 1 calc PR B 1
H26B H 1.1913 -0.0173 0.1432 0.228 Uiso 0.500(7) 1 calc PR B 1
H26C H 1.1504 -0.0221 0.2559 0.228 Uiso 0.500(7) 1 calc PR B 1
C24A C 0.9297(15) -0.0103(11) -0.0110(10) 0.152(3) Uiso 0.500(7) 1 d PD B 2
H24D H 0.8997 0.0309 -0.0473 0.228 Uiso 0.500(7) 1 calc PR B 2
H24E H 0.8651 -0.0373 -0.0050 0.228 Uiso 0.500(7) 1 calc PR B 2
H24F H 0.9719 -0.0326 -0.0571 0.228 Uiso 0.500(7) 1 calc PR B 2
C25A C 1.1100(15) 0.0450(9) 0.084(2) 0.152(3) Uiso 0.500(7) 1 d PD B 2
H25D H 1.0740 0.0808 0.0335 0.228 Uiso 0.500(7) 1 calc PR B 2
H25E H 1.1546 0.0183 0.0457 0.228 Uiso 0.500(7) 1 calc PR B 2
H25F H 1.1617 0.0623 0.1548 0.228 Uiso 0.500(7) 1 calc PR B 2
C26A C 1.0740(18) -0.0539(8) 0.1899(16) 0.152(3) Uiso 0.500(7) 1 d PD B 2
H26D H 1.1229 -0.0365 0.2622 0.228 Uiso 0.500(7) 1 calc PR B 2
H26E H 1.1219 -0.0786 0.1524 0.228 Uiso 0.500(7) 1 calc PR B 2
H26F H 1.0150 -0.0824 0.2046 0.228 Uiso 0.500(7) 1 calc PR B 2
C30 C 0.5423(4) 0.0822(3) 0.3691(4) 0.0595(12) Uani 1 1 d . C .
C33 C 0.4968(5) 0.0734(3) 0.4756(5) 0.0846(18) Uani 1 1 d D . .
C34 C 0.5572(12) 0.0178(6) 0.5577(11) 0.120(2) Uiso 0.569(8) 1 d PD C 1
H34A H 0.5640 -0.0204 0.5129 0.179 Uiso 0.569(8) 1 calc PR C 1
H34B H 0.5110 0.0071 0.6089 0.179 Uiso 0.569(8) 1 calc PR C 1
H34C H 0.6346 0.0319 0.6027 0.179 Uiso 0.569(8) 1 calc PR C 1
C35 C 0.3720(8) 0.0449(8) 0.4200(12) 0.120(2) Uiso 0.569(8) 1 d PD C 1
H35A H 0.3784 0.0035 0.3835 0.179 Uiso 0.569(8) 1 calc PR C 1
H35B H 0.3267 0.0751 0.3627 0.179 Uiso 0.569(8) 1 calc PR C 1
H35C H 0.3334 0.0383 0.4791 0.179 Uiso 0.569(8) 1 calc PR C 1
C36 C 0.4768(15) 0.1389(5) 0.5298(13) 0.120(2) Uiso 0.569(8) 1 d PD C 1
H36A H 0.4380 0.1693 0.4694 0.179 Uiso 0.569(8) 1 calc PR C 1
H36B H 0.5516 0.1569 0.5739 0.179 Uiso 0.569(8) 1 calc PR C 1
H36C H 0.4283 0.1318 0.5803 0.179 Uiso 0.569(8) 1 calc PR C 1
C34A C 0.6092(11) 0.0756(12) 0.5800(11) 0.120(2) Uiso 0.431(8) 1 d PD C 2
H34D H 0.6494 0.1167 0.5798 0.179 Uiso 0.431(8) 1 calc PR C 2
H34E H 0.6604 0.0398 0.5744 0.179 Uiso 0.431(8) 1 calc PR C 2
H34F H 0.5879 0.0717 0.6510 0.179 Uiso 0.431(8) 1 calc PR C 2
C35A C 0.4377(17) 0.0067(6) 0.4784(19) 0.120(2) Uiso 0.431(8) 1 d PD C 2
H35D H 0.4907 -0.0280 0.4718 0.179 Uiso 0.431(8) 1 calc PR C 2
H35E H 0.3665 0.0040 0.4145 0.179 Uiso 0.431(8) 1 calc PR C 2
H35F H 0.4187 0.0022 0.5504 0.179 Uiso 0.431(8) 1 calc PR C 2
C36A C 0.4132(16) 0.1291(8) 0.4868(19) 0.120(2) Uiso 0.431(8) 1 d PD C 2
H36D H 0.4505 0.1709 0.4842 0.179 Uiso 0.431(8) 1 calc PR C 2
H36E H 0.3952 0.1249 0.5594 0.179 Uiso 0.431(8) 1 calc PR C 2
H36F H 0.3414 0.1264 0.4237 0.179 Uiso 0.431(8) 1 calc PR C 2
C40 C 0.5429(4) 0.0309(3) 0.0575(4) 0.0637(12) Uani 1 1 d . D .
C43 C 0.4791(5) -0.0070(3) -0.0529(5) 0.0884(19) Uani 1 1 d D . .
C44 C 0.4225(11) -0.0688(5) -0.0202(11) 0.127(2) Uiso 0.700(6) 1 d PD D 1
H44A H 0.4810 -0.0936 0.0368 0.190 Uiso 0.700(6) 1 calc PR D 1
H44B H 0.3910 -0.0955 -0.0883 0.190 Uiso 0.700(6) 1 calc PR D 1
H44C H 0.3599 -0.0564 0.0115 0.190 Uiso 0.700(6) 1 calc PR D 1
C45 C 0.3927(10) 0.0367(6) -0.1419(9) 0.127(2) Uiso 0.700(6) 1 d PD D 1
H45A H 0.4336 0.0748 -0.1578 0.190 Uiso 0.700(6) 1 calc PR D 1
H45B H 0.3300 0.0504 -0.1113 0.190 Uiso 0.700(6) 1 calc PR D 1
H45C H 0.3603 0.0123 -0.2126 0.190 Uiso 0.700(6) 1 calc PR D 1
C46 C 0.5729(9) -0.0268(7) -0.1130(11) 0.127(2) Uiso 0.700(6) 1 d PD D 1
H46A H 0.6083 0.0121 -0.1337 0.190 Uiso 0.700(6) 1 calc PR D 1
H46B H 0.5359 -0.0518 -0.1820 0.190 Uiso 0.700(6) 1 calc PR D 1
H46C H 0.6327 -0.0532 -0.0608 0.190 Uiso 0.700(6) 1 calc PR D 1
C44A C 0.518(3) -0.0785(6) -0.060(3) 0.127(2) Uiso 0.300(6) 1 d PD D 2
H44D H 0.4703 -0.0978 -0.1318 0.190 Uiso 0.300(6) 1 calc PR D 2
H44E H 0.5071 -0.1030 0.0043 0.190 Uiso 0.300(6) 1 calc PR D 2
H44F H 0.5993 -0.0795 -0.0582 0.190 Uiso 0.300(6) 1 calc PR D 2
C45A C 0.3450(8) -0.0056(16) -0.070(3) 0.127(2) Uiso 0.300(6) 1 d PD D 2
H45D H 0.3209 0.0386 -0.0591 0.190 Uiso 0.300(6) 1 calc PR D 2
H45E H 0.3266 -0.0342 -0.0136 0.190 Uiso 0.300(6) 1 calc PR D 2
H45F H 0.3039 -0.0205 -0.1468 0.190 Uiso 0.300(6) 1 calc PR D 2
C46A C 0.469(3) 0.0354(13) -0.1614(17) 0.127(2) Uiso 0.300(6) 1 d PD D 2
H46D H 0.4386 0.0781 -0.1510 0.190 Uiso 0.300(6) 1 calc PR D 2
H46E H 0.4163 0.0144 -0.2283 0.190 Uiso 0.300(6) 1 calc PR D 2
H46F H 0.5456 0.0401 -0.1727 0.190 Uiso 0.300(6) 1 calc PR D 2
C50 C 0.7246(4) 0.2189(2) 0.0233(4) 0.0538(10) Uani 1 1 d . E .
C53 C 0.7315(4) 0.2382(3) -0.0965(4) 0.0729(15) Uani 1 1 d D . .
C54 C 0.7762(13) 0.1759(5) -0.1421(12) 0.117(2) Uiso 0.514(6) 1 d PD E 1
H54A H 0.7210 0.1406 -0.1461 0.176 Uiso 0.514(6) 1 calc PR E 1
H54B H 0.8518 0.1637 -0.0903 0.176 Uiso 0.514(6) 1 calc PR E 1
H54C H 0.7837 0.1842 -0.2183 0.176 Uiso 0.514(6) 1 calc PR E 1
C55 C 0.8163(12) 0.2961(6) -0.0884(14) 0.117(2) Uiso 0.514(6) 1 d PD E 1
H55A H 0.8925 0.2848 -0.0369 0.176 Uiso 0.514(6) 1 calc PR E 1
H55B H 0.7862 0.3342 -0.0589 0.176 Uiso 0.514(6) 1 calc PR E 1
H55C H 0.8235 0.3057 -0.1643 0.176 Uiso 0.514(6) 1 calc PR E 1
C56 C 0.6110(8) 0.2571(9) -0.1788(12) 0.117(2) Uiso 0.514(6) 1 d PD E 1
H56A H 0.5569 0.2211 -0.1848 0.176 Uiso 0.514(6) 1 calc PR E 1
H56B H 0.6189 0.2669 -0.2544 0.176 Uiso 0.514(6) 1 calc PR E 1
H56C H 0.5815 0.2953 -0.1490 0.176 Uiso 0.514(6) 1 calc PR E 1
C54A C 0.8571(8) 0.2407(10) -0.1074(15) 0.117(2) Uiso 0.486(6) 1 d PD E 2
H54D H 0.9061 0.2670 -0.0455 0.176 Uiso 0.486(6) 1 calc PR E 2
H54E H 0.8555 0.2598 -0.1809 0.176 Uiso 0.486(6) 1 calc PR E 2
H54F H 0.8885 0.1967 -0.1026 0.176 Uiso 0.486(6) 1 calc PR E 2
C55A C 0.6836(15) 0.3089(5) -0.1208(15) 0.117(2) Uiso 0.486(6) 1 d PD E 2
H55D H 0.7324 0.3384 -0.0643 0.176 Uiso 0.486(6) 1 calc PR E 2
H55E H 0.6040 0.3105 -0.1159 0.176 Uiso 0.486(6) 1 calc PR E 2
H55F H 0.6844 0.3220 -0.1974 0.176 Uiso 0.486(6) 1 calc PR E 2
C56A C 0.6426(12) 0.1994(8) -0.1910(11) 0.117(2) Uiso 0.486(6) 1 d PD E 2
H56D H 0.5667 0.2008 -0.1772 0.176 Uiso 0.486(6) 1 calc PR E 2
H56E H 0.6684 0.1545 -0.1899 0.176 Uiso 0.486(6) 1 calc PR E 2
H56F H 0.6367 0.2186 -0.2656 0.176 Uiso 0.486(6) 1 calc PR E 2
C60 C 0.7143(4) 0.2694(2) 0.3393(4) 0.0511(10) Uani 1 1 d . . .
C63 C 0.7025(4) 0.3209(3) 0.4286(4) 0.0596(12) Uani 1 1 d . . .
C64 C 0.7644(8) 0.2935(5) 0.5501(8) 0.132(3) Uiso 1 1 d . . .
H64A H 0.7255 0.2537 0.5624 0.198 Uiso 1 1 calc R . .
H64B H 0.7610 0.3255 0.6079 0.198 Uiso 1 1 calc R . .
H64C H 0.8456 0.2840 0.5562 0.198 Uiso 1 1 calc R . .
C65 C 0.7633(7) 0.3825(5) 0.4112(8) 0.127(3) Uiso 1 1 d . . .
H65A H 0.8442 0.3729 0.4164 0.191 Uiso 1 1 calc R . .
H65B H 0.7607 0.4140 0.4701 0.191 Uiso 1 1 calc R . .
H65C H 0.7244 0.4005 0.3358 0.191 Uiso 1 1 calc R . .
C66 C 0.5753(7) 0.3334(5) 0.4213(8) 0.126(3) Uiso 1 1 d . . .
H66A H 0.5387 0.2928 0.4331 0.188 Uiso 1 1 calc R . .
H66B H 0.5347 0.3509 0.3460 0.188 Uiso 1 1 calc R . .
H66C H 0.5713 0.3645 0.4803 0.188 Uiso 1 1 calc R . .
C102 C 1.1407(5) 0.2136(4) 0.3001(6) 0.0914(19) Uani 1 1 d . . .
H10A H 1.1515 0.1688 0.3166 0.110 Uiso 1 1 calc R . .
C103 C 1.2400(6) 0.2517(5) 0.3004(8) 0.117(3) Uani 1 1 d . . .
H10B H 1.3146 0.2328 0.3153 0.141 Uiso 1 1 calc R . .
C104 C 1.2230(7) 0.3170(5) 0.2782(8) 0.130(3) Uani 1 1 d . . .
H10C H 1.2871 0.3436 0.2782 0.156 Uiso 1 1 calc R . .
C105 C 1.1117(7) 0.3447(4) 0.2554(7) 0.110(2) Uani 1 1 d . . .
H10D H 1.0989 0.3896 0.2408 0.132 Uiso 1 1 calc R . .
C106 C 1.0196(5) 0.3018(3) 0.2556(6) 0.0823(17) Uani 1 1 d . . .
H10E H 0.9437 0.3191 0.2391 0.099 Uiso 1 1 calc R . .
C202 C 0.6525(6) -0.1069(3) 0.3241(6) 0.0899(19) Uani 1 1 d . . .
H20A H 0.5799 -0.0863 0.2927 0.108 Uiso 1 1 calc R . .
C203 C 0.6525(8) -0.1721(4) 0.3592(8) 0.116(3) Uani 1 1 d . . .
H20B H 0.5822 -0.1945 0.3527 0.139 Uiso 1 1 calc R . .
C204 C 0.7609(9) -0.2026(4) 0.4041(8) 0.124(3) Uani 1 1 d . . .
H20C H 0.7644 -0.2462 0.4290 0.148 Uiso 1 1 calc R . .
C205 C 0.8604(7) -0.1698(4) 0.4118(8) 0.113(3) Uani 1 1 d . . .
H20D H 0.9334 -0.1906 0.4391 0.135 Uiso 1 1 calc R . .
C206 C 0.8533(6) -0.1033(3) 0.3782(6) 0.0864(18) Uani 1 1 d . . .
H20E H 0.9230 -0.0798 0.3878 0.104 Uiso 1 1 calc R . .
C302 C 0.3984(5) 0.2697(4) 0.0369(7) 0.099(2) Uani 1 1 d . . .
H30A H 0.4680 0.2938 0.0501 0.119 Uiso 1 1 calc R . .
C303 C 0.2947(7) 0.2978(5) -0.0327(8) 0.130(3) Uani 1 1 d . . .
H30B H 0.2953 0.3389 -0.0669 0.157 Uiso 1 1 calc R . .
C304 C 0.1941(7) 0.2641(5) -0.0492(8) 0.124(3) Uani 1 1 d . . .
H30C H 0.1230 0.2822 -0.0937 0.148 Uiso 1 1 calc R . .
C305 C 0.1961(6) 0.2044(5) -0.0014(10) 0.146(4) Uani 1 1 d . . .
H30D H 0.1267 0.1804 -0.0126 0.175 Uiso 1 1 calc R . .
C306 C 0.3043(5) 0.1787(4) 0.0658(7) 0.106(2) Uani 1 1 d . . .
H30E H 0.3054 0.1368 0.0979 0.127 Uiso 1 1 calc R . .

loop_
_atom_site_aniso_label
_atom_site_aniso_U_11
_atom_site_aniso_U_22
_atom_site_aniso_U_33
_atom_site_aniso_U_23
_atom_site_aniso_U_13
_atom_site_aniso_U_12
Fe1 0.0621(3) 0.0513(4) 0.0462(3) 0.0032(3) 0.0156(2) 0.0043(3)
Fe2 0.0588(3) 0.0503(4) 0.0513(3) 0.0012(3) 0.0129(2) -0.0009(3)
Fe3 0.0632(4) 0.0520(4) 0.0478(3) -0.0006(3) 0.0153(2) -0.0043(3)
O1 0.0463(15) 0.0464(18) 0.0479(15) -0.0002(13) 0.0120(12) -0.0025(12)
O11 0.069(2) 0.072(3) 0.064(2) 0.0244(18) 0.0031(16) -0.0101(17)
O12 0.078(2) 0.063(2) 0.0579(18) 0.0069(17) -0.0027(15) -0.0124(18)
O22 0.080(2) 0.059(2) 0.103(3) 0.001(2) 0.046(2) 0.0056(18)
O21 0.075(2) 0.066(3) 0.099(3) -0.009(2) 0.038(2) -0.005(2)
O31 0.082(2) 0.060(2) 0.084(2) 0.013(2) 0.0432(18) 0.004(2)
O32 0.073(2) 0.073(3) 0.082(2) 0.028(2) 0.0303(18) 0.0092(18)
O41 0.078(2) 0.058(2) 0.065(2) -0.0074(17) 0.0000(17) 0.0010(17)
O42 0.073(2) 0.067(3) 0.086(3) -0.021(2) -0.0078(18) 0.012(2)
O51 0.059(2) 0.106(3) 0.0572(18) 0.0229(19) 0.0204(15) 0.0046(19)
O52 0.062(2) 0.091(3) 0.0559(18) 0.0209(19) 0.0062(15) -0.0134(18)
O61 0.064(2) 0.064(2) 0.073(2) -0.0160(19) 0.0037(16) 0.0042(17)
O62 0.0575(19) 0.067(2) 0.082(2) -0.0198(19) 0.0242(17) -0.0045(17)
N101 0.057(2) 0.066(3) 0.063(2) 0.001(2) 0.0144(18) -0.002(2)
N201 0.075(3) 0.053(3) 0.067(3) 0.007(2) 0.009(2) -0.002(2)
N301 0.056(2) 0.062(3) 0.073(3) 0.001(2) 0.0177(19) -0.004(2)
C10 0.058(2) 0.053(3) 0.049(2) 0.003(2) 0.0103(19) 0.008(2)
C13 0.068(3) 0.065(3) 0.056(3) 0.009(3) -0.002(2) 0.002(3)
C20 0.069(3) 0.056(3) 0.059(3) -0.005(2) 0.020(2) 0.004(3)
C23 0.100(5) 0.093(5) 0.116(5) -0.005(4) 0.057(4) -0.008(4)
C30 0.055(2) 0.066(3) 0.058(3) 0.004(2) 0.017(2) -0.012(2)
C33 0.087(4) 0.086(5) 0.098(4) 0.023(4) 0.052(3) 0.003(3)
C40 0.065(3) 0.061(3) 0.056(2) -0.001(3) 0.005(2) 0.000(3)
C43 0.095(4) 0.076(4) 0.073(4) -0.020(3) -0.010(3) 0.005(3)
C50 0.061(3) 0.054(3) 0.047(2) 0.005(2) 0.0171(19) 0.005(2)
C53 0.074(3) 0.097(5) 0.051(3) 0.019(3) 0.023(2) 0.008(3)
C60 0.061(3) 0.044(3) 0.050(2) 0.0037(19) 0.0184(19) -0.003(2)
C63 0.069(3) 0.050(3) 0.062(3) -0.008(2) 0.024(2) 0.000(2)
C102 0.069(4) 0.094(5) 0.107(5) 0.006(4) 0.020(3) 0.001(3)
C103 0.070(4) 0.124(8) 0.155(8) 0.004(6) 0.029(4) -0.019(5)
C104 0.092(5) 0.132(9) 0.155(8) 0.026(7) 0.019(5) -0.037(5)
C105 0.098(5) 0.091(6) 0.141(7) 0.005(5) 0.036(5) -0.026(4)
C106 0.076(4) 0.073(4) 0.098(4) 0.011(3) 0.025(3) -0.004(3)
C202 0.092(4) 0.067(4) 0.102(5) 0.005(4) 0.015(3) -0.020(3)
C203 0.129(6) 0.063(5) 0.154(8) 0.010(5) 0.039(6) -0.019(4)
C204 0.175(9) 0.057(4) 0.148(8) 0.016(5) 0.061(7) 0.000(5)
C205 0.111(6) 0.067(5) 0.152(7) 0.014(5) 0.026(5) 0.015(4)
C206 0.087(4) 0.066(4) 0.102(5) 0.008(3) 0.021(3) 0.011(3)
C302 0.067(4) 0.084(5) 0.146(6) 0.034(5) 0.029(4) 0.005(3)
C303 0.092(5) 0.114(7) 0.168(8) 0.054(6) 0.011(5) 0.029(5)
C304 0.078(5) 0.097(6) 0.167(8) 0.016(6) -0.010(5) 0.010(4)
C305 0.062(4) 0.120(8) 0.231(11) 0.015(7) 0.007(5) -0.009(4)
C306 0.067(3) 0.092(5) 0.150(6) 0.014(5) 0.018(4) 0.001(4)

loop_
_atom_type_symbol
_atom_type_description
_atom_type_scat_dispersion_real
_atom_type_scat_dispersion_imag
_atom_type_scat_source
C C 0.0033 0.0016 'International Tables Vol C Tables 4.2.6.8 and 6.1.1.4'
H H 0.0000 0.0000 'International Tables Vol C Tables 4.2.6.8 and 6.1.1.4'
N N 0.0061 0.0033 'International Tables Vol C Tables 4.2.6.8 and 6.1.1.4'
O O 0.0106 0.0060 'International Tables Vol C Tables 4.2.6.8 and 6.1.1.4'
Fe Fe 0.3463 0.8444 'International Tables Vol C Tables 4.2.6.8 and 6.1.1.4'

loop_
_geom_angle_atom_site_label_1
_geom_angle_atom_site_label_2
_geom_angle_atom_site_label_3
_geom_angle
O1 Fe1 O52 95.29(13)
O1 Fe1 O11 96.65(13)
O52 Fe1 O11 167.87(14)
O1 Fe1 O62 93.81(13)
O52 Fe1 O62 93.16(16)
O11 Fe1 O62 88.21(16)
O1 Fe1 O21 94.37(14)
O52 Fe1 O21 88.06(17)
O11 Fe1 O21 88.88(17)
O62 Fe1 O21 171.58(14)
O1 Fe1 N101 176.62(15)
O52 Fe1 N101 81.52(15)
O11 Fe1 N101 86.59(15)
O62 Fe1 N101 85.29(15)
O21 Fe1 N101 86.66(15)
O1 Fe1 Fe2 29.25(9)
O52 Fe1 Fe2 115.24(11)
O11 Fe1 Fe2 75.11(10)
O62 Fe1 Fe2 112.26(10)
O21 Fe1 Fe2 74.54(11)
N101 Fe1 Fe2 153.76(12)
O1 Fe1 Fe3 30.46(9)
O52 Fe1 Fe3 73.69(9)
O11 Fe1 Fe3 118.18(10)
O62 Fe1 Fe3 74.10(9)
O21 Fe1 Fe3 114.19(11)
N101 Fe1 Fe3 146.46(12)
Fe2 Fe1 Fe3 59.71(2)
O1 Fe2 O31 95.51(14)
O1 Fe2 O22 97.23(14)
O31 Fe2 O22 167.25(17)
O1 Fe2 O12 95.52(14)
O31 Fe2 O12 89.91(15)
O22 Fe2 O12 89.14(17)
O1 Fe2 O41 97.13(14)
O31 Fe2 O41 91.04(16)
O22 Fe2 O41 87.12(17)
O12 Fe2 O41 167.17(16)
O1 Fe2 N201 178.71(16)
O31 Fe2 N201 83.30(17)
O22 Fe2 N201 83.96(16)
O12 Fe2 N201 84.00(15)
O41 Fe2 N201 83.41(15)
O1 Fe2 Fe1 30.29(8)
O31 Fe2 Fe1 116.75(12)
O22 Fe2 Fe1 75.20(11)
O12 Fe2 Fe1 74.79(10)
O41 Fe2 Fe1 115.93(11)
N201 Fe2 Fe1 150.22(12)
O1 Fe2 Fe3 30.91(8)
O31 Fe2 Fe3 73.13(11)
O22 Fe2 Fe3 118.54(12)
O12 Fe2 Fe3 115.82(11)
O41 Fe2 Fe3 76.63(11)
N201 Fe2 Fe3 148.54(12)
Fe1 Fe2 Fe3 61.21(2)
O1 Fe3 O61 95.51(13)
O1 Fe3 O42 94.40(14)
O61 Fe3 O42 169.90(14)
O1 Fe3 O51 92.93(13)
O61 Fe3 O51 92.65(17)
O42 Fe3 O51 88.77(17)
O1 Fe3 O32 94.07(13)
O61 Fe3 O32 86.65(16)
O42 Fe3 O32 90.73(18)
O51 Fe3 O32 173.00(14)
O1 Fe3 N301 175.83(15)
O61 Fe3 N301 87.07(15)
O42 Fe3 N301 83.15(15)
O51 Fe3 N301 83.66(15)
O32 Fe3 N301 89.35(15)
O1 Fe3 Fe2 29.24(9)
O61 Fe3 Fe2 116.32(10)
O42 Fe3 Fe2 72.30(11)
O51 Fe3 Fe2 110.73(11)
O32 Fe3 Fe2 75.71(10)
N301 Fe3 Fe2 150.80(12)
O1 Fe3 Fe1 29.84(9)
O61 Fe3 Fe1 73.64(10)
O42 Fe3 Fe1 116.31(11)
O51 Fe3 Fe1 74.19(9)
O32 Fe3 Fe1 112.19(11)
N301 Fe3 Fe1 149.57(12)
Fe2 Fe3 Fe1 59.08(2)
Fe2 O1 Fe1 120.46(15)
Fe2 O1 Fe3 119.84(15)
Fe1 O1 Fe3 119.70(16)
C10 O11 Fe1 131.8(3)
C10 O12 Fe2 132.2(3)
C20 O22 Fe2 133.3(4)
C20 O21 Fe1 130.3(3)
C30 O31 Fe2 134.2(4)
C30 O32 Fe3 127.4(3)
C40 O41 Fe2 128.0(4)
C40 O42 Fe3 134.4(3)
C50 O51 Fe3 131.4(3)
C50 O52 Fe1 132.8(3)
C60 O61 Fe3 131.9(3)
C60 O62 Fe1 131.7(3)
C102 N101 C106 117.8(5)
C102 N101 Fe1 122.7(4)
C106 N101 Fe1 119.3(4)
C202 N201 C206 116.8(6)
C202 N201 Fe2 121.6(4)
C206 N201 Fe2 121.6(4)
C302 N301 C306 116.3(5)
C302 N301 Fe3 120.7(4)
C306 N301 Fe3 122.4(4)
O11 C10 O12 125.5(4)
O11 C10 C13 117.5(4)
O12 C10 C13 117.1(4)
C14A C13 C15 134.0(11)
C14A C13 C15A 111.3(13)
C15 C13 C15A 57.9(9)
C14A C13 C10 114.9(10)
C15 C13 C10 109.2(6)
C15A C13 C10 114.4(9)
C14A C13 C16 40.5(9)
C15 C13 C16 109.9(8)
C15A C13 C16 132.6(10)
C10 C13 C16 112.7(6)
C14A C13 C14 72.4(10)
C15 C13 C14 106.5(8)
C15A C13 C14 49.2(9)
C10 C13 C14 107.2(6)
C16 C13 C14 111.1(8)
C14A C13 C16A 109.9(13)
C15 C13 C16A 44.6(9)
C15A C13 C16A 100.7(12)
C10 C13 C16A 104.3(9)
C16 C13 C16A 71.9(10)
C14 C13 C16A 143.6(10)
O22 C20 O21 125.8(5)
O22 C20 C23 115.5(5)
O21 C20 C23 118.7(5)
C24 C23 C26A 64.3(11)
C24 C23 C20 113.4(9)
C26A C23 C20 107.7(9)
C24 C23 C25 112.9(13)
C26A C23 C25 137.6(12)
C20 C23 C25 111.1(10)
C24 C23 C24A 58.5(11)
C26A C23 C24A 121.1(13)
C20 C23 C24A 106.4(9)
C25 C23 C24A 62.5(11)
C24 C23 C25A 134.3(12)
C26A C23 C25A 107.9(12)
C20 C23 C25A 111.7(9)
C25 C23 C25A 41.0(9)
C24A C23 C25A 101.9(12)
C24 C23 C26 114.0(13)
C26A C23 C26 55.1(10)
C20 C23 C26 107.7(10)
C25 C23 C26 96.5(11)
C24A C23 C26 144.7(12)
C25A C23 C26 56.6(10)
O32 C30 O31 126.1(5)
O32 C30 C33 118.8(5)
O31 C30 C33 115.1(5)
C35A C33 C36 129.2(10)
C35A C33 C34 57.6(9)
C36 C33 C34 117.8(9)
C35A C33 C36A 109.9(11)
C36 C33 C36A 30.5(9)
C34 C33 C36A 132.7(11)
C35A C33 C30 113.2(9)
C36 C33 C30 113.0(7)
C34 C33 C30 114.2(7)
C36A C33 C30 112.3(9)
C35A C33 C34A 107.4(12)
C36 C33 C34A 80.3(10)
C34 C33 C34A 50.7(9)
C36A C33 C34A 109.5(12)
C30 C33 C34A 104.2(8)
C35A C33 C35 44.9(8)
C36 C33 C35 105.3(9)
C34 C33 C35 102.1(9)
C36A C33 C35 75.8(10)
C30 C33 C35 101.9(7)
C34A C33 C35 148.5(11)
O42 C40 O41 126.1(5)
O42 C40 C43 118.5(5)
O41 C40 C43 115.4(5)
C44 C43 C45 113.8(8)
C44 C43 C40 109.4(7)
C45 C43 C40 112.1(7)
C44 C43 C44A 52.9(11)
C45 C43 C44A 131.1(13)
C40 C43 C44A 116.6(12)
C44 C43 C46A 138.3(13)
C45 C43 C46A 37.9(10)
C40 C43 C46A 110.6(13)
C44A C43 C46A 115.5(17)
C44 C43 C45A 62.4(13)
C45 C43 C45A 56.3(12)
C40 C43 C45A 109.5(12)
C44A C43 C45A 108.8(17)
C46A C43 C45A 93.2(15)
C44 C43 C46 109.6(8)
C45 C43 C46 104.4(8)
C40 C43 C46 107.3(6)
C44A C43 C46 57.2(12)
C46A C43 C46 68.7(12)
C45A C43 C46 142.8(13)
O51 C50 O52 125.7(4)
O51 C50 C53 118.3(4)
O52 C50 C53 116.0(4)
C50 C53 C56A 110.9(8)
C50 C53 C56 112.3(7)
C56A C53 C56 48.4(8)
C50 C53 C55 110.7(7)
C56A C53 C55 137.9(10)
C56 C53 C55 108.6(10)
C50 C53 C54A 114.3(7)
C56A C53 C54A 115.4(10)
C56 C53 C54A 133.1(9)
C55 C53 C54A 49.1(8)
C50 C53 C54 104.2(7)
C56A C53 C54 62.7(8)
C56 C53 C54 109.3(9)
C55 C53 C54 111.6(9)
C54A C53 C54 63.3(9)
C50 C53 C55A 107.6(7)
C56A C53 C55A 101.8(10)
C56 C53 C55A 54.6(8)
C55 C53 C55A 59.7(9)
C54A C53 C55A 105.5(10)
C54 C53 C55A 148.0(9)
O62 C60 O61 125.4(4)
O62 C60 C63 117.6(4)
O61 C60 C63 116.9(4)
C65 C63 C66 111.5(6)
C65 C63 C60 109.1(5)
C66 C63 C60 111.6(5)
C65 C63 C64 108.8(6)
C66 C63 C64 107.9(6)
C60 C63 C64 107.7(5)
N101 C102 C103 123.5(7)
C104 C103 C102 117.5(8)
C103 C104 C105 120.9(7)
C104 C105 C106 116.4(8)
N101 C106 C105 123.9(6)
N201 C202 C203 124.0(7)
C204 C203 C202 117.5(7)
C205 C204 C203 120.3(8)
C204 C205 C206 118.8(7)
N201 C206 C205 122.5(6)
N301 C302 C303 124.1(7)
C304 C303 C302 118.2(8)
C303 C304 C305 119.7(7)
C304 C305 C306 119.0(7)
N301 C306 C305 122.7(8)

loop_
_geom_bond_atom_site_label_1
_geom_bond_atom_site_label_2
_geom_bond_distance
Fe1 O1 1.914(3)
Fe1 O52 2.030(3)
Fe1 O11 2.045(3)
Fe1 O62 2.067(3)
Fe1 O21 2.097(4)
Fe1 N101 2.247(4)
Fe1 Fe2 3.2719(11)
Fe1 Fe3 3.3422(10)
Fe2 O1 1.855(3)
Fe2 O31 2.012(3)
Fe2 O22 2.015(4)
Fe2 O12 2.047(3)
Fe2 O41 2.051(3)
Fe2 N201 2.256(5)
Fe2 Fe3 3.2933(11)
Fe3 O1 1.951(3)
Fe3 O61 2.039(4)
Fe3 O42 2.047(4)
Fe3 O51 2.071(3)
Fe3 O32 2.104(3)
Fe3 N301 2.230(4)
O11 C10 1.240(6)
O12 C10 1.252(6)
O22 C20 1.232(6)
O21 C20 1.244(6)
O31 C30 1.239(6)
O32 C30 1.237(6)
O41 C40 1.261(6)
O42 C40 1.220(7)
O51 C50 1.241(5)
O52 C50 1.253(5)
O61 C60 1.253(5)
O62 C60 1.240(5)
N101 C102 1.307(7)
N101 C106 1.326(8)
N201 C202 1.321(7)
N201 C206 1.346(7)
N301 C302 1.314(8)
N301 C306 1.315(7)
C10 C13 1.519(6)
C13 C14A 1.49(2)
C13 C15 1.494(14)
C13 C15A 1.52(2)
C13 C16 1.526(14)
C13 C14 1.541(12)
C13 C16A 1.56(2)
C20 C23 1.530(8)
C23 C24 1.528(5)
C23 C26A 1.530(5)
C23 C25 1.531(5)
C23 C24A 1.532(5)
C23 C25A 1.535(5)
C23 C26 1.536(5)
C30 C33 1.537(7)
C33 C35A 1.527(5)
C33 C36 1.527(5)
C33 C34 1.530(5)
C33 C36A 1.532(5)
C33 C34A 1.539(5)
C33 C35 1.543(5)
C40 C43 1.528(7)
C43 C44 1.526(5)
C43 C45 1.527(5)
C43 C44A 1.530(5)
C43 C46A 1.536(5)
C43 C45A 1.539(5)
C43 C46 1.543(5)
C50 C53 1.517(6)
C53 C56A 1.521(5)
C53 C56 1.526(5)
C53 C55 1.528(5)
C53 C54A 1.529(5)
C53 C54 1.532(5)
C53 C55A 1.537(5)
C60 C63 1.531(6)
C63 C65 1.486(9)
C63 C66 1.502(9)
C63 C64 1.533(10)
C102 C103 1.405(9)
C103 C104 1.353(12)
C104 C105 1.383(11)
C105 C106 1.394(9)
C202 C203 1.388(9)
C203 C204 1.383(11)
C204 C205 1.330(11)
C205 C206 1.402(9)
C302 C303 1.389(9)
C303 C304 1.334(11)
C304 C305 1.337(11)
C305 C306 1.398(10)
